data_1563041
loop_
_publ_author_name
'Yang, Jie'
'Shen, Lei'
'Yang, Gao-Wen'
'Li, Qiao-Yun'
'Shen, Wei'
'Jin, Jian-Ning'
'Zhao, Jing-Jing'
'Dai, Jian'

_publ_section_title
;
 A set of new transition metal-based coordination complexes dependent upon
 Hpztza ligand (Hpztza=2-(5-(pyrazin-2-yl)-2H-tetrazol-2-yl) acetic acid)
;
_journal_name_full 'Journal of Solid State Chemistry'
_journal_page_first 124
_journal_page_last 133
_journal_paper_doi 10.1016/j.jssc.2011.11.017
_journal_volume 186
_journal_year 2012
_chemical_formula_moiety 'C14 H14 Co N12 O6, 2(H2 O)'
_chemical_formula_sum 'C14 H18 Co N12 O8'
_chemical_formula_weight 541.33
_space_group_IT_number 2
_space_group_name_Hall '-P 1'
_space_group_name_H-M_alt 'P -1'
_symmetry_cell_setting triclinic
_symmetry_space_group_name_Hall '-P 1'
_symmetry_space_group_name_H-M 'P -1'
_atom_sites_solution_hydrogens geom
_atom_sites_solution_primary direct
_atom_sites_solution_secondary difmap
_audit_creation_method SHELXL-97
_cell_angle_alpha 72.22(3)
_cell_angle_beta 82.39(3)
_cell_angle_gamma 86.36(3)
_cell_formula_units_Z 1
_cell_length_a 7.2524(15)
_cell_length_b 8.7822(18)
_cell_length_c 9.2384(18)
_cell_measurement_temperature 291(2)
_cell_volume 555.2(2)
_computing_molecular_graphics 'SHELXL-97 (Sheldrick, 1997)'
_computing_publication_material 'SHELXL-97 (Sheldrick, 1997)'
_computing_structure_refinement 'SHELXL-97 (Sheldrick, 1997)'
_computing_structure_solution 'SHELXS-97 (Sheldrick, 1990)'
_diffrn_ambient_temperature 291(2)
_diffrn_measured_fraction_theta_full 0.997
_diffrn_measured_fraction_theta_max 0.997
_diffrn_measurement_device_type 'Rigaku mercury'
_diffrn_measurement_method \w
_diffrn_radiation_monochromator graphite
_diffrn_radiation_source 'fine-focus sealed tube'
_diffrn_radiation_type MoK\a
_diffrn_radiation_wavelength 0.71073
_diffrn_reflns_av_R_equivalents 0.0621
_diffrn_reflns_av_sigmaI/netI 0.0766
_diffrn_reflns_limit_h_max 8
_diffrn_reflns_limit_h_min -8
_diffrn_reflns_limit_k_max 10
_diffrn_reflns_limit_k_min -10
_diffrn_reflns_limit_l_max 10
_diffrn_reflns_limit_l_min -10
_diffrn_reflns_number 4485
_diffrn_reflns_theta_full 24.24
_diffrn_reflns_theta_max 24.24
_diffrn_reflns_theta_min 3.45
_diffrn_standards_decay_% 0
_diffrn_standards_interval_count 0
_diffrn_standards_interval_time 0
_diffrn_standards_number 0
_exptl_absorpt_coefficient_mu 0.842
_exptl_absorpt_correction_T_max 0.8496
_exptl_absorpt_correction_T_min 0.8496
_exptl_absorpt_correction_type multi-scan
_exptl_crystal_density_diffrn 1.619
_exptl_crystal_density_method 'not measured'
_exptl_crystal_F_000 277
_exptl_crystal_size_max 0.20
_exptl_crystal_size_mid 0.20
_exptl_crystal_size_min 0.20
_refine_diff_density_max 0.240
_refine_diff_density_min -0.333
_refine_diff_density_rms 0.075
_refine_ls_extinction_method none
_refine_ls_goodness_of_fit_ref 0.887
_refine_ls_hydrogen_treatment constr
_refine_ls_matrix_type full
_refine_ls_number_parameters 154
_refine_ls_number_reflns 1793
_refine_ls_number_restraints 0
_refine_ls_restrained_S_all 0.887
_refine_ls_R_factor_all 0.0754
_refine_ls_R_factor_gt 0.0548
_refine_ls_shift/su_max 0.000
_refine_ls_shift/su_mean 0.000
_refine_ls_structure_factor_coef Fsqd
_refine_ls_weighting_details 'calc w=1/[\s^2^(Fo^2^)+(0.1000P)^2^+0.0000P] where P=(Fo^2^+2Fc^2^)/3'
_refine_ls_weighting_scheme calc
_refine_ls_wR_factor_gt 0.1320
_refine_ls_wR_factor_ref 0.1441
_reflns_number_gt 1422
_reflns_number_total 1793
_reflns_threshold_expression >2sigma(I)
_cod_data_source_file JSSC-2012-186-124.CIF
_cod_data_source_block t5
_cod_original_cell_volume 555.21(19)
_cod_database_code 1563041

loop_
_symmetry_equiv_pos_as_xyz
'x, y, z'
'-x, -y, -z'

loop_
_atom_site_label
_atom_site_type_symbol
_atom_site_fract_x
_atom_site_fract_y
_atom_site_fract_z
_atom_site_U_iso_or_equiv
_atom_site_adp_type
_atom_site_occupancy
_atom_site_symmetry_multiplicity
_atom_site_calc_flag
_atom_site_refinement_flags
_atom_site_disorder_assembly
_atom_site_disorder_group
Co1 Co 1.0000 1.0000 -1.0000 0.0260(3) Uani 1 2 d S . .
O1 O 1.2568(3) 0.9664(2) -1.1135(2) 0.0374(8) Uani 1 1 d . . .
O3 O 1.1036(3) 1.1931(2) -0.9497(2) 0.0349(8) Uani 1 1 d R . .
H3A H 1.1729 1.2622 -1.0156 0.052 Uiso 1 1 d R . .
H3B H 1.0197 1.2505 -0.9170 0.052 Uiso 1 1 d R . .
O2 O 1.2361(5) 0.7460(4) -1.1828(4) 0.0450(9) Uani 1 1 d . . .
N2 N 1.5941(5) 0.7691(4) -1.3193(4) 0.0338(9) Uani 1 1 d . . .
N1 N 1.6678(5) 0.6255(4) -1.2542(4) 0.0333(9) Uani 1 1 d . . .
C1 C 1.3217(6) 0.8594(5) -1.1729(5) 0.0309(11) Uani 1 1 d . . .
C2 C 1.5259(6) 0.8826(5) -1.2370(5) 0.0345(11) Uani 1 1 d . . .
H2A H 1.5417 0.9905 -1.3056 0.041 Uiso 1 1 calc R . .
H2B H 1.5994 0.8701 -1.1535 0.041 Uiso 1 1 calc R . .
N6 N 1.8190(6) 0.3698(5) -1.4914(4) 0.0397(10) Uani 1 1 d . . .
N4 N 1.6478(6) 0.6680(5) -1.5027(4) 0.0426(11) Uani 1 1 d . . .
N3 N 1.5808(6) 0.7974(5) -1.4667(4) 0.0474(11) Uani 1 1 d . . .
C5 C 1.8296(6) 0.3036(5) -1.2226(5) 0.0310(10) Uani 1 1 d . . .
H5 H 1.8001 0.3342 -1.1342 0.037 Uiso 1 1 calc R . .
C4 C 1.7842(6) 0.4064(5) -1.3610(5) 0.0288(10) Uani 1 1 d . . .
C3 C 1.6994(6) 0.5669(5) -1.3705(5) 0.0303(10) Uani 1 1 d . . .
C7 C 1.9019(7) 0.2273(5) -1.4800(5) 0.0417(13) Uani 1 1 d . . .
H7 H 1.9280 0.1952 -1.5677 0.050 Uiso 1 1 calc R . .
C6 C 1.9500(7) 0.1267(5) -1.3450(5) 0.0375(12) Uani 1 1 d . . .
H6 H 2.0097 0.0297 -1.3447 0.045 Uiso 1 1 calc R . .
N5 N 1.9145(4) 0.1622(3) -1.2132(3) 0.0312(9) Uani 1 1 d . . .
O4 O 1.2900(4) 1.4098(3) -1.1848(3) 0.0644(12) Uani 1 1 d R . .
H4A H 1.2812 1.5149 -1.1936 0.097 Uiso 1 1 d R . .
H4B H 1.3149 1.4031 -1.2784 0.097 Uiso 1 1 d R . .

loop_
_atom_site_aniso_label
_atom_site_aniso_U_11
_atom_site_aniso_U_22
_atom_site_aniso_U_33
_atom_site_aniso_U_23
_atom_site_aniso_U_13
_atom_site_aniso_U_12
Co1 0.0281(5) 0.0211(5) 0.0296(5) -0.0093(3) -0.0056(4) 0.0062(3)
O1 0.0357(19) 0.0300(17) 0.0481(19) -0.0176(15) -0.0003(16) 0.0058(14)
O3 0.0396(19) 0.0258(16) 0.0408(18) -0.0118(14) -0.0077(15) 0.0019(14)
O2 0.041(2) 0.0413(19) 0.058(2) -0.0268(17) 0.0083(17) -0.0055(16)
N2 0.029(2) 0.031(2) 0.037(2) -0.0075(17) -0.0014(17) 0.0073(17)
N1 0.036(2) 0.0230(19) 0.038(2) -0.0065(17) -0.0059(18) 0.0086(17)
C1 0.032(3) 0.031(2) 0.026(2) -0.0069(19) -0.004(2) 0.009(2)
C2 0.029(3) 0.030(2) 0.046(3) -0.016(2) -0.002(2) 0.010(2)
N6 0.049(3) 0.037(2) 0.032(2) -0.0115(18) -0.0071(19) 0.0120(19)
N4 0.052(3) 0.034(2) 0.034(2) -0.0051(18) -0.0027(19) 0.017(2)
N3 0.057(3) 0.042(2) 0.035(2) -0.0040(19) -0.006(2) 0.023(2)
C5 0.031(3) 0.031(2) 0.031(2) -0.0103(19) 0.000(2) 0.003(2)
C4 0.025(2) 0.025(2) 0.035(3) -0.0092(19) -0.005(2) 0.0054(19)
C3 0.023(2) 0.029(2) 0.034(2) -0.004(2) -0.001(2) 0.0053(19)
C7 0.058(3) 0.035(3) 0.037(3) -0.019(2) -0.014(3) 0.013(2)
C6 0.045(3) 0.030(2) 0.041(3) -0.016(2) -0.010(2) 0.011(2)
N5 0.036(2) 0.0235(19) 0.033(2) -0.0086(16) -0.0048(18) 0.0058(17)
O4 0.095(3) 0.049(2) 0.046(2) -0.0128(19) 0.009(2) -0.027(2)

loop_
_atom_type_symbol
_atom_type_description
_atom_type_scat_dispersion_real
_atom_type_scat_dispersion_imag
_atom_type_scat_source
C C 0.0033 0.0016 'International Tables Vol C Tables 4.2.6.8 and 6.1.1.4'
H H 0.0000 0.0000 'International Tables Vol C Tables 4.2.6.8 and 6.1.1.4'
Co Co 0.3494 0.9721 'International Tables Vol C Tables 4.2.6.8 and 6.1.1.4'
N N 0.0061 0.0033 'International Tables Vol C Tables 4.2.6.8 and 6.1.1.4'
O O 0.0106 0.0060 'International Tables Vol C Tables 4.2.6.8 and 6.1.1.4'

loop_
_geom_angle_atom_site_label_1
_geom_angle_atom_site_label_2
_geom_angle_atom_site_label_3
_geom_angle
_geom_angle_site_symmetry_1
_geom_angle_site_symmetry_3
O1 Co1 O1 180.00(11) 2_773 .
O1 Co1 O3 90.34(9) 2_773 .
O1 Co1 O3 89.66(9) . .
O1 Co1 O3 89.66(9) 2_773 2_773
O1 Co1 O3 90.34(9) . 2_773
O3 Co1 O3 180.0 . 2_773
O1 Co1 N5 90.12(10) 2_773 2_863
O1 Co1 N5 89.88(10) . 2_863
O3 Co1 N5 89.80(9) . 2_863
O3 Co1 N5 90.20(9) 2_773 2_863
O1 Co1 N5 89.88(10) 2_773 1_465
O1 Co1 N5 90.12(10) . 1_465
O3 Co1 N5 90.20(9) . 1_465
O3 Co1 N5 89.80(9) 2_773 1_465
N5 Co1 N5 180.0 2_863 1_465
C1 O1 Co1 132.4(3) . .
Co1 O3 H3A 122.2 . .
Co1 O3 H3B 113.8 . .
H3A O3 H3B 102.7 . .
N3 N2 N1 113.4(4) . .
N3 N2 C2 122.4(4) . .
N1 N2 C2 124.1(4) . .
C3 N1 N2 101.6(3) . .
O2 C1 O1 126.6(4) . .
O2 C1 C2 120.7(4) . .
O1 C1 C2 112.6(4) . .
N2 C2 C1 112.2(4) . .
N2 C2 H2A 109.2 . .
C1 C2 H2A 109.2 . .
N2 C2 H2B 109.2 . .
C1 C2 H2B 109.2 . .
H2A C2 H2B 107.9 . .
C4 N6 C7 115.1(4) . .
N3 N4 C3 104.8(4) . .
N2 N3 N4 106.6(3) . .
N5 C5 C4 121.7(4) . .
N5 C5 H5 119.2 . .
C4 C5 H5 119.2 . .
N6 C4 C5 122.6(4) . .
N6 C4 C3 116.6(4) . .
C5 C4 C3 120.8(4) . .
N1 C3 N4 113.6(4) . .
N1 C3 C4 124.2(4) . .
N4 C3 C4 122.3(4) . .
N6 C7 C6 122.8(4) . .
N6 C7 H7 118.6 . .
C6 C7 H7 118.6 . .
N5 C6 C7 122.4(4) . .
N5 C6 H6 118.8 . .
C7 C6 H6 118.8 . .
C5 N5 C6 115.4(3) . .
C5 N5 Co1 123.3(2) . 1_645
C6 N5 Co1 121.3(2) . 1_645
H4A O4 H4B 106.3 . .

loop_
_geom_bond_atom_site_label_1
_geom_bond_atom_site_label_2
_geom_bond_distance
_geom_bond_site_symmetry_2
Co1 O1 2.063(2) 2_773
Co1 O1 2.063(2) .
Co1 O3 2.095(2) .
Co1 O3 2.095(2) 2_773
Co1 N5 2.189(3) 2_863
Co1 N5 2.189(3) 1_465
O1 C1 1.264(5) .
O3 H3A 0.8500 .
O3 H3B 0.8500 .
O2 C1 1.238(5) .
N2 N3 1.324(5) .
N2 N1 1.332(5) .
N2 C2 1.454(5) .
N1 C3 1.314(6) .
C1 C2 1.522(6) .
C2 H2A 0.9700 .
C2 H2B 0.9700 .
N6 C4 1.327(5) .
N6 C7 1.334(6) .
N4 N3 1.326(5) .
N4 C3 1.356(5) .
C5 N5 1.334(5) .
C5 C4 1.388(6) .
C5 H5 0.9300 .
C4 C3 1.484(6) .
C7 C6 1.364(6) .
C7 H7 0.9300 .
C6 N5 1.337(5) .
C6 H6 0.9300 .
N5 Co1 2.189(3) 1_645
O4 H4A 0.9000 .
O4 H4B 0.8784 .
